data_1569994
loop_
_publ_author_name
'Mitchell, Travis B.'
'Zhang, Xiaotong'
'Jerozal, Ronald T.'
'Chen, Yu Sheng'
'Wang, SuYin'
'Benedict, Jason B.'

_publ_section_title
;
 Development of a scalar-based geometric parameterization approach for the
 crystal structure landscape of dithienylethene-based crystalline solids.
;
_journal_issue 6
_journal_name_full IUCrJ
_journal_paper_doi 10.1107/S2052252523008060
_journal_volume 10
_journal_year 2023
_chemical_formula_moiety 'C68 H56 Co N4 O2 S4'
_chemical_formula_sum 'C68 H56 Co N4 O2 S4'
_chemical_formula_weight 1148.33
_space_group_crystal_system orthorhombic
_space_group_IT_number 70
_space_group_name_Hall '-F 2uv 2vw'
_space_group_name_H-M_alt 'F d d d :2'
_atom_sites_solution_hydrogens mixed
_atom_sites_solution_primary dual
_audit_creation_date 2022-04-17
_audit_creation_method
;
Olex2 1.5
(compiled 2022.04.07 svn.rca3783a0 for OlexSys, GUI svn.r6498)
;
_cell_angle_alpha 90
_cell_angle_beta 90
_cell_angle_gamma 90
_cell_formula_units_Z 8
_cell_length_a 9.8404(4)
_cell_length_b 21.4458(8)
_cell_length_c 67.537(3)
_cell_measurement_reflns_used 9970
_cell_measurement_temperature 90.00
_cell_measurement_theta_max 26.23
_cell_measurement_theta_min 2.30
_cell_volume 14252.7(10)
_computing_cell_refinement 'SAINT V8.40B (Bruker AXS, 2016)'
_computing_data_reduction 'SAINT V8.40B (Bruker AXS, 2016)'
_computing_molecular_graphics 'Olex2 1.5 (Dolomanov et al., 2009)'
_computing_publication_material 'Olex2 1.5 (Dolomanov et al., 2009)'
_computing_structure_refinement 'SHELXL 2019/2 (Sheldrick, 2015)'
_computing_structure_solution 'SHELXT  (Sheldrick, 2015)'
_diffrn_ambient_temperature 90.00
_diffrn_measured_fraction_theta_full 1.000
_diffrn_measured_fraction_theta_max 0.999
_diffrn_measurement_device_type 'Bruker APEX-II CCD'
_diffrn_measurement_method '\f and \w scans'
_diffrn_radiation_type MoK\a
_diffrn_radiation_wavelength 0.71073
_diffrn_reflns_av_R_equivalents 0.0468
_diffrn_reflns_av_unetI/netI 0.0347
_diffrn_reflns_Laue_measured_fraction_full 1.000
_diffrn_reflns_Laue_measured_fraction_max 0.999
_diffrn_reflns_limit_h_max 13
_diffrn_reflns_limit_h_min -13
_diffrn_reflns_limit_k_max 27
_diffrn_reflns_limit_k_min -28
_diffrn_reflns_limit_l_max 54
_diffrn_reflns_limit_l_min -90
_diffrn_reflns_number 29065
_diffrn_reflns_point_group_measured_fraction_full 1.000
_diffrn_reflns_point_group_measured_fraction_max 0.999
_diffrn_reflns_theta_full 25.242
_diffrn_reflns_theta_max 28.301
_diffrn_reflns_theta_min 1.993
_diffrn_source_current 24.0
_diffrn_source_power 1.2
_diffrn_source_voltage 50.0
_diffrn_standards_number 0
_exptl_absorpt_coefficient_mu 0.398
_exptl_absorpt_correction_T_max 0.7457
_exptl_absorpt_correction_T_min 0.6651
_exptl_absorpt_correction_type multi-scan
_exptl_absorpt_process_details
;
SADABS-2016/2 (Bruker,2016/2) was used for absorption correction.
wR2(int) was 0.1167 before and 0.0596 after correction.
The Ratio of minimum to maximum transmission is 0.8919.
The \l/2 correction factor is Not present.
;
_exptl_crystal_colour colourless
_exptl_crystal_colour_primary colourless
_exptl_crystal_density_diffrn 1.070
_exptl_crystal_description prism
_exptl_crystal_F_000 4792
_exptl_crystal_size_max 0.06
_exptl_crystal_size_mid 0.06
_exptl_crystal_size_min 0.02
_refine_diff_density_max 0.584
_refine_diff_density_min -0.656
_refine_diff_density_rms 0.049
_refine_ls_extinction_method none
_refine_ls_goodness_of_fit_ref 1.034
_refine_ls_hydrogen_treatment constr
_refine_ls_matrix_type full
_refine_ls_number_parameters 182
_refine_ls_number_reflns 4446
_refine_ls_number_restraints 0
_refine_ls_restrained_S_all 1.034
_refine_ls_R_factor_all 0.0663
_refine_ls_R_factor_gt 0.0480
_refine_ls_shift/su_max 0.003
_refine_ls_shift/su_mean 0.000
_refine_ls_structure_factor_coef Fsqd
_refine_ls_weighting_details 'w=1/[\s^2^(Fo^2^)+(0.0341P)^2^+47.4853P] where P=(Fo^2^+2Fc^2^)/3'
_refine_ls_weighting_scheme calc
_refine_ls_wR_factor_gt 0.1055
_refine_ls_wR_factor_ref 0.1143
_reflns_Friedel_coverage 0.000
_reflns_number_gt 3390
_reflns_number_total 4446
_reflns_threshold_expression 'I > 2\s(I)'
_cod_data_source_file yc5044.cif
_cod_data_source_block dte-7
_cod_original_cell_volume 14252.6(10)
_cod_original_sg_symbol_H-M 'F d d d'
_cod_database_code 1569994
_shelx_shelxl_version_number 2019/2
_shelx_space_group_comment
;
The symmetry employed for this shelxl refinement is uniquely defined
by the following loop, which should always be used as a source of
symmetry information in preference to the above space-group names.
They are only intended as comments.
;
_shelx_estimated_absorpt_t_max 0.992
_shelx_estimated_absorpt_t_min 0.976
_olex2_refinement_description
;
1. Fixed Uiso
 At 1.2 times of:
  All C(H) groups
 At 1.5 times of:
  All C(H,H,H) groups, All O(H,H) groups
2. Others
 Fixed Sof: H1a(0.5) H1b(0.5)
3.a Rotating group:
 O1(H1a,H1b)
3.b Aromatic/amide H refined with riding coordinates:
 C3(H3), C4(H4), C5(H5), C6(H6), C7(H7), C9(H9), C14(H14), C15(H15), C16(H16),
 C17(H17)
3.c Idealised Me refined as rotating group:
 C12(H12a,H12b,H12c)
;
_platon_squeeze_void_probe_radius 1.20
_olex2_submission_special_instructions 'No special instructions were received'

loop_
_space_group_symop_operation_xyz
'x, y, z'
'-x+3/4, -y+3/4, z'
'-x+3/4, y, -z+3/4'
'x, -y+3/4, -z+3/4'
'x, y+1/2, z+1/2'
'-x+3/4, -y+5/4, z+1/2'
'-x+3/4, y+1/2, -z+5/4'
'x, -y+5/4, -z+5/4'
'x+1/2, y, z+1/2'
'-x+5/4, -y+3/4, z+1/2'
'-x+5/4, y, -z+5/4'
'x+1/2, -y+3/4, -z+5/4'
'x+1/2, y+1/2, z'
'-x+5/4, -y+5/4, z'
'-x+5/4, y+1/2, -z+3/4'
'x+1/2, -y+5/4, -z+3/4'
'-x, -y, -z'
'x-3/4, y-3/4, -z'
'x-3/4, -y, z-3/4'
'-x, y-3/4, z-3/4'
'-x, -y+1/2, -z+1/2'
'x-3/4, y-1/4, -z+1/2'
'x-3/4, -y+1/2, z-1/4'
'-x, y-1/4, z-1/4'
'-x+1/2, -y, -z+1/2'
'x-1/4, y-3/4, -z+1/2'
'x-1/4, -y, z-1/4'
'-x+1/2, y-3/4, z-1/4'
'-x+1/2, -y+1/2, -z'
'x-1/4, y-1/4, -z'
'x-1/4, -y+1/2, z-3/4'
'-x+1/2, y-1/4, z-3/4'

loop_
_atom_site_label
_atom_site_type_symbol
_atom_site_fract_x
_atom_site_fract_y
_atom_site_fract_z
_atom_site_U_iso_or_equiv
_atom_site_adp_type
_atom_site_occupancy
_atom_site_site_symmetry_order
_atom_site_calc_flag
_atom_site_refinement_flags_posn
_atom_site_refinement_flags_adp
_atom_site_refinement_flags_occupancy
_atom_site_disorder_assembly
_atom_site_disorder_group
Co1 Co 0.625000 0.125000 0.625000 0.0605(3) Uani 1 4 d S T P . .
S1 S 0.55657(5) 0.38490(3) 0.55195(2) 0.03477(14) Uani 1 1 d . . . . .
O1 O 0.8380(3) 0.125000 0.625000 0.0650(8) Uani 1 2 d S T P . .
H1A H 0.902538 0.094114 0.618718 0.098 Uiso 0.5 1 d R U P . .
H1B H 0.902538 0.155936 0.631262 0.098 Uiso 0.5 1 d R U P . .
N1 N 0.6375(3) 0.19489(9) 0.60233(2) 0.0603(7) Uani 1 1 d . . . . .
C1 C 0.80629(19) 0.37441(8) 0.50525(2) 0.0258(4) Uani 1 1 d . . . . .
C2 C 0.7236(2) 0.37812(9) 0.48671(2) 0.0289(4) Uani 1 1 d . . . . .
C3 C 0.6153(2) 0.33763(10) 0.48373(3) 0.0351(5) Uani 1 1 d . . . . .
H3 H 0.594721 0.307101 0.493476 0.042 Uiso 1 1 calc R U . . .
C4 C 0.5364(2) 0.34124(11) 0.46663(3) 0.0437(6) Uani 1 1 d . . . . .
H4 H 0.463848 0.312711 0.464656 0.052 Uiso 1 1 calc R U . . .
C5 C 0.5636(2) 0.38623(11) 0.45252(3) 0.0445(6) Uani 1 1 d . . . . .
H5 H 0.509571 0.388892 0.440902 0.053 Uiso 1 1 calc R U . . .
C6 C 0.6694(2) 0.42713(11) 0.45541(3) 0.0407(6) Uani 1 1 d . . . . .
H6 H 0.687939 0.458175 0.445752 0.049 Uiso 1 1 calc R U . . .
C7 C 0.7497(2) 0.42350(10) 0.47238(3) 0.0338(5) Uani 1 1 d . . . . .
H7 H 0.822556 0.452012 0.474198 0.041 Uiso 1 1 calc R U . . .
C8 C 0.72822(19) 0.36796(8) 0.52400(2) 0.0252(4) Uani 1 1 d . . . . .
C9 C 0.7548(2) 0.32146(9) 0.53852(2) 0.0275(4) Uani 1 1 d . . . . .
H9 H 0.825114 0.291373 0.537238 0.033 Uiso 1 1 calc R U . . .
C10 C 0.6696(2) 0.32414(9) 0.55451(3) 0.0299(4) Uani 1 1 d . . . . .
C11 C 0.6208(2) 0.40515(9) 0.52922(3) 0.0309(4) Uani 1 1 d . . . . .
C12 C 0.5567(2) 0.45714(11) 0.51779(3) 0.0457(6) Uani 1 1 d . . . . .
H12A H 0.513069 0.486269 0.526982 0.069 Uiso 1 1 calc R U . . .
H12B H 0.488473 0.440077 0.508720 0.069 Uiso 1 1 calc R U . . .
H12C H 0.626688 0.479131 0.510181 0.069 Uiso 1 1 calc R U . . .
C13 C 0.6613(2) 0.28161(9) 0.57142(3) 0.0367(5) Uani 1 1 d . . . . .
C14 C 0.7430(3) 0.22917(11) 0.57232(3) 0.0579(8) Uani 1 1 d . . . . .
H14 H 0.809072 0.221786 0.562343 0.070 Uiso 1 1 calc R U . . .
C15 C 0.7281(4) 0.18787(12) 0.58770(3) 0.0705(10) Uani 1 1 d . . . . .
H15 H 0.785344 0.152223 0.587982 0.085 Uiso 1 1 calc R U . . .
C16 C 0.5600(3) 0.24552(11) 0.60151(3) 0.0578(7) Uani 1 1 d . . . . .
H16 H 0.495557 0.251916 0.611783 0.069 Uiso 1 1 calc R U . . .
C17 C 0.5676(3) 0.28933(11) 0.58662(3) 0.0487(6) Uani 1 1 d . . . . .
H17 H 0.509201 0.324594 0.586752 0.058 Uiso 1 1 calc R U . . .

loop_
_atom_site_aniso_label
_atom_site_aniso_U_11
_atom_site_aniso_U_22
_atom_site_aniso_U_33
_atom_site_aniso_U_23
_atom_site_aniso_U_13
_atom_site_aniso_U_12
Co1 0.1338(8) 0.0323(3) 0.0154(3) 0.000 0.000 0.000
S1 0.0360(3) 0.0427(3) 0.0257(2) 0.0025(2) 0.0078(2) 0.0163(2)
O1 0.118(3) 0.0462(14) 0.0306(11) 0.0010(10) 0.000 0.000
N1 0.125(2) 0.0353(10) 0.0206(8) 0.0010(7) 0.0178(11) 0.0184(12)
C1 0.0346(10) 0.0259(9) 0.0168(7) 0.0001(7) -0.0004(7) 0.0160(8)
C2 0.0348(10) 0.0340(10) 0.0180(8) -0.0016(7) -0.0015(7) 0.0213(8)
C3 0.0417(12) 0.0373(11) 0.0264(9) -0.0009(8) -0.0065(9) 0.0163(9)
C4 0.0486(13) 0.0483(13) 0.0341(11) -0.0086(10) -0.0146(10) 0.0188(11)
C5 0.0517(14) 0.0597(14) 0.0221(9) -0.0069(9) -0.0120(9) 0.0321(12)
C6 0.0504(13) 0.0533(13) 0.0184(9) 0.0042(9) 0.0033(9) 0.0318(11)
C7 0.0379(11) 0.0420(11) 0.0215(8) 0.0032(8) 0.0037(8) 0.0225(9)
C8 0.0306(9) 0.0278(9) 0.0172(7) -0.0016(7) -0.0034(7) 0.0103(8)
C9 0.0361(10) 0.0284(9) 0.0180(8) -0.0021(7) -0.0005(7) 0.0133(8)
C10 0.0421(11) 0.0288(9) 0.0189(8) -0.0025(7) 0.0012(8) 0.0091(8)
C11 0.0323(10) 0.0376(11) 0.0226(8) 0.0041(8) 0.0030(8) 0.0137(9)
C12 0.0511(14) 0.0503(13) 0.0357(11) 0.0090(10) 0.0100(10) 0.0323(11)
C13 0.0602(14) 0.0317(10) 0.0181(8) -0.0017(7) 0.0043(9) 0.0070(10)
C14 0.098(2) 0.0496(14) 0.0264(10) 0.0105(10) 0.0215(12) 0.0351(14)
C15 0.135(3) 0.0476(14) 0.0292(11) 0.0113(10) 0.0250(15) 0.0425(17)
C16 0.104(2) 0.0427(13) 0.0265(10) 0.0003(9) 0.0246(12) 0.0126(14)
C17 0.0813(18) 0.0383(12) 0.0267(10) 0.0029(9) 0.0172(11) 0.0166(12)

loop_
_atom_type_symbol
_atom_type_description
_atom_type_scat_dispersion_real
_atom_type_scat_dispersion_imag
_atom_type_scat_source
C C 0.0033 0.0016 'International Tables Vol C Tables 4.2.6.8 and 6.1.1.4'
H H 0.0000 0.0000 'International Tables Vol C Tables 4.2.6.8 and 6.1.1.4'
Co Co 0.3494 0.9721 'International Tables Vol C Tables 4.2.6.8 and 6.1.1.4'
N N 0.0061 0.0033 'International Tables Vol C Tables 4.2.6.8 and 6.1.1.4'
O O 0.0106 0.0060 'International Tables Vol C Tables 4.2.6.8 and 6.1.1.4'
S S 0.1246 0.1234 'International Tables Vol C Tables 4.2.6.8 and 6.1.1.4'

loop_
_geom_angle_atom_site_label_1
_geom_angle_atom_site_label_2
_geom_angle_atom_site_label_3
_geom_angle
_geom_angle_site_symmetry_1
_geom_angle_site_symmetry_3
_geom_angle_publ_flag
O1 Co1 O1 180.0 . 14_545 ?
O1 Co1 N1 93.27(8) . 11 ?
O1 Co1 N1 93.27(8) 14_545 8_545 ?
O1 Co1 N1 93.27(7) 14_545 . ?
O1 Co1 N1 93.27(7) . 14_545 ?
O1 Co1 N1 86.73(7) 14_545 11 ?
O1 Co1 N1 86.73(8) 14_545 14_545 ?
O1 Co1 N1 86.73(8) . . ?
O1 Co1 N1 86.73(7) . 8_545 ?
N1 Co1 N1 173.45(15) 8_545 . ?
N1 Co1 N1 88.99(10) 11 8_545 ?
N1 Co1 N1 91.39(10) 11 . ?
N1 Co1 N1 173.45(15) 14_545 11 ?
N1 Co1 N1 88.98(10) 14_545 . ?
N1 Co1 N1 91.39(10) 14_545 8_545 ?
C11 S1 C10 92.49(9) . . ?
Co1 O1 H1A 128.9 . . ?
Co1 O1 H1B 128.9 . . ?
H1A O1 H1B 102.2 . . ?
C15 N1 Co1 119.07(16) . . ?
C16 N1 Co1 124.63(16) . . ?
C16 N1 C15 116.3(2) . . ?
C1 C1 C2 122.90(10) 2_655 . ?
C1 C1 C8 121.21(10) 2_655 . ?
C8 C1 C2 115.88(16) . . ?
C3 C2 C1 120.37(17) . . ?
C3 C2 C7 118.45(17) . . ?
C7 C2 C1 121.14(19) . . ?
C2 C3 H3 119.6 . . ?
C2 C3 C4 120.8(2) . . ?
C4 C3 H3 119.6 . . ?
C3 C4 H4 119.9 . . ?
C5 C4 C3 120.2(2) . . ?
C5 C4 H4 119.9 . . ?
C4 C5 H5 120.2 . . ?
C6 C5 C4 119.61(19) . . ?
C6 C5 H5 120.2 . . ?
C5 C6 H6 119.7 . . ?
C5 C6 C7 120.7(2) . . ?
C7 C6 H6 119.7 . . ?
C2 C7 H7 119.9 . . ?
C6 C7 C2 120.3(2) . . ?
C6 C7 H7 119.9 . . ?
C9 C8 C1 123.85(15) . . ?
C11 C8 C1 124.29(16) . . ?
C11 C8 C9 111.85(16) . . ?
C8 C9 H9 123.2 . . ?
C10 C9 C8 113.70(16) . . ?
C10 C9 H9 123.2 . . ?
C9 C10 S1 110.39(14) . . ?
C9 C10 C13 128.60(18) . . ?
C13 C10 S1 120.91(15) . . ?
C8 C11 S1 111.53(13) . . ?
C8 C11 C12 128.79(17) . . ?
C12 C11 S1 119.67(14) . . ?
C11 C12 H12A 109.5 . . ?
C11 C12 H12B 109.5 . . ?
C11 C12 H12C 109.5 . . ?
H12A C12 H12B 109.5 . . ?
H12A C12 H12C 109.5 . . ?
H12B C12 H12C 109.5 . . ?
C14 C13 C10 120.53(18) . . ?
C14 C13 C17 116.74(19) . . ?
C17 C13 C10 122.64(19) . . ?
C13 C14 H14 120.2 . . ?
C15 C14 C13 119.7(2) . . ?
C15 C14 H14 120.2 . . ?
N1 C15 C14 123.8(2) . . ?
N1 C15 H15 118.1 . . ?
C14 C15 H15 118.1 . . ?
N1 C16 H16 118.1 . . ?
N1 C16 C17 123.8(2) . . ?
C17 C16 H16 118.1 . . ?
C13 C17 H17 120.2 . . ?
C16 C17 C13 119.6(2) . . ?
C16 C17 H17 120.2 . . ?

loop_
_geom_bond_atom_site_label_1
_geom_bond_atom_site_label_2
_geom_bond_distance
_geom_bond_site_symmetry_2
_geom_bond_publ_flag
Co1 O1 2.096(3) . ?
Co1 O1 2.096(3) 14_545 ?
Co1 N1 2.1458(18) 14_545 ?
Co1 N1 2.1458(18) 11 ?
Co1 N1 2.1459(18) . ?
Co1 N1 2.1458(18) 8_545 ?
S1 C10 1.7218(19) . ?
S1 C11 1.7163(19) . ?
O1 H1A 1.0111 . ?
O1 H1B 1.0112 . ?
N1 C15 1.339(3) . ?
N1 C16 1.328(3) . ?
C1 C1 1.353(4) 2_655 ?
C1 C2 1.495(2) . ?
C1 C8 1.487(2) . ?
C2 C3 1.389(3) . ?
C2 C7 1.397(3) . ?
C3 H3 0.9500 . ?
C3 C4 1.394(3) . ?
C4 H4 0.9500 . ?
C4 C5 1.382(3) . ?
C5 H5 0.9500 . ?
C5 C6 1.375(3) . ?
C6 H6 0.9500 . ?
C6 C7 1.394(3) . ?
C7 H7 0.9500 . ?
C8 C9 1.423(2) . ?
C8 C11 1.370(3) . ?
C9 H9 0.9500 . ?
C9 C10 1.368(2) . ?
C10 C13 1.464(3) . ?
C11 C12 1.495(3) . ?
C12 H12A 0.9800 . ?
C12 H12B 0.9800 . ?
C12 H12C 0.9800 . ?
C13 C14 1.384(3) . ?
C13 C17 1.389(3) . ?
C14 H14 0.9500 . ?
C14 C15 1.373(3) . ?
C15 H15 0.9500 . ?
C16 H16 0.9500 . ?
C16 C17 1.378(3) . ?
C17 H17 0.9500 . ?

loop_
_geom_torsion_atom_site_label_1
_geom_torsion_atom_site_label_2
_geom_torsion_atom_site_label_3
_geom_torsion_atom_site_label_4
_geom_torsion
_geom_torsion_site_symmetry_1
_geom_torsion_site_symmetry_2
_geom_torsion_site_symmetry_3
_geom_torsion_site_symmetry_4
_geom_torsion_publ_flag
Co1 N1 C15 C14 178.9(3) . . . . ?
Co1 N1 C16 C17 -178.7(2) . . . . ?
S1 C10 C13 C14 173.2(2) . . . . ?
S1 C10 C13 C17 -3.1(3) . . . . ?
N1 C16 C17 C13 -0.4(4) . . . . ?
C1 C1 C2 C3 134.1(2) 2_655 . . . ?
C1 C1 C2 C7 -48.3(3) 2_655 . . . ?
C1 C1 C8 C9 -49.7(3) 2_655 . . . ?
C1 C1 C8 C11 131.5(2) 2_655 . . . ?
C1 C2 C3 C4 179.15(17) . . . . ?
C1 C2 C7 C6 -178.47(16) . . . . ?
C1 C8 C9 C10 -179.59(18) . . . . ?
C1 C8 C11 S1 -179.31(15) . . . . ?
C1 C8 C11 C12 1.9(4) . . . . ?
C2 C1 C8 C9 129.11(19) . . . . ?
C2 C1 C8 C11 -49.7(3) . . . . ?
C2 C3 C4 C5 -1.3(3) . . . . ?
C3 C2 C7 C6 -0.8(3) . . . . ?
C3 C4 C5 C6 0.4(3) . . . . ?
C4 C5 C6 C7 0.2(3) . . . . ?
C5 C6 C7 C2 0.0(3) . . . . ?
C7 C2 C3 C4 1.5(3) . . . . ?
C8 C1 C2 C3 -44.7(2) . . . . ?
C8 C1 C2 C7 132.92(18) . . . . ?
C8 C9 C10 S1 -0.7(2) . . . . ?
C8 C9 C10 C13 175.4(2) . . . . ?
C9 C8 C11 S1 1.8(2) . . . . ?
C9 C8 C11 C12 -177.0(2) . . . . ?
C9 C10 C13 C14 -2.6(4) . . . . ?
C9 C10 C13 C17 -178.9(2) . . . . ?
C10 S1 C11 C8 -1.90(17) . . . . ?
C10 S1 C11 C12 177.06(19) . . . . ?
C10 C13 C14 C15 -176.1(3) . . . . ?
C10 C13 C17 C16 176.2(2) . . . . ?
C11 S1 C10 C9 1.48(17) . . . . ?
C11 S1 C10 C13 -175.00(18) . . . . ?
C11 C8 C9 C10 -0.7(3) . . . . ?
C13 C14 C15 N1 0.0(5) . . . . ?
C14 C13 C17 C16 -0.2(4) . . . . ?
C15 N1 C16 C17 0.7(5) . . . . ?
C16 N1 C15 C14 -0.5(5) . . . . ?
C17 C13 C14 C15 0.4(4) . . . . ?

loop_
_platon_squeeze_void_nr
_platon_squeeze_void_average_x
_platon_squeeze_void_average_y
_platon_squeeze_void_average_z
_platon_squeeze_void_volume
_platon_squeeze_void_count_electrons
_platon_squeeze_void_content
1 0.016 0.537 0.125 943 277 '4 NO3-,8 CH3OH'
2 -0.072 0.801 0.375 943 277 '4 NO3-,8 CH3OH'
3 0.016 0.037 0.625 943 277 '4 NO3-,8 CH3OH'
4 -0.072 0.301 0.875 943 277 '4 NO3-,8 CH3OH'
